data_7246373
loop_
_publ_author_name
'Kolesnik, Irina A.'
'Potkin, Vladimir I.'
'Grigoriev, Mikhail S.'
'Novikov, Anton P.'
'Gomila, Rosa M.'
'Podrezova, Alexandra G.'
'Brazhkin, Vadim V.'
'Zubkov, Fedor I.'
'Frontera, Antonio'

_publ_section_title
;
 Synthesis, X-ray characterization and DFT calculations of a series of
 3-substituted 4,5-dichloroisothiazoles
;
_journal_issue 13
_journal_name_full CrystEngComm
_journal_page_first 1976
_journal_page_last 1985
_journal_paper_doi 10.1039/D3CE00112A
_journal_volume 25
_journal_year 2023
_chemical_formula_moiety 'C16 H18 Cl2 N2 O4 S'
_chemical_formula_sum 'C16 H18 Cl2 N2 O4 S'
_chemical_formula_weight 405.28
_space_group_crystal_system triclinic
_space_group_IT_number 2
_space_group_name_Hall '-P 1'
_space_group_name_H-M_alt 'P -1'
_atom_sites_solution_hydrogens mixed
_atom_sites_solution_primary difmap
_atom_sites_solution_secondary difmap
_audit_creation_date 2023-02-21
_audit_creation_method
;
Olex2 1.5
(compiled 2022.04.07 svn.rca3783a0 for OlexSys, GUI svn.r6498)
;
_audit_update_record
;
2023-02-22 deposited with the CCDC.	2023-02-28 downloaded from the CCDC.
;
_cell_angle_alpha 86.524(3)
_cell_angle_beta 77.743(3)
_cell_angle_gamma 71.031(3)
_cell_formula_units_Z 2
_cell_length_a 8.7279(3)
_cell_length_b 9.6603(3)
_cell_length_c 11.4482(4)
_cell_measurement_reflns_used 15374
_cell_measurement_temperature 100(2)
_cell_measurement_theta_max 79.0
_cell_measurement_theta_min 3.9
_cell_volume 891.98(6)
_computing_cell_refinement 'CrysAlisPro 1.171.41.117a (Rigaku OD, 2021)'
_computing_data_collection 'CrysAlisPro 1.171.41.117a (Rigaku OD, 2021)'
_computing_data_reduction 'CrysAlisPro 1.171.41.117a (Rigaku OD, 2021)'
_computing_molecular_graphics 'Olex2 1.5 (Dolomanov et al., 2009)'
_computing_publication_material 'Olex2 1.5 (Dolomanov et al., 2009)'
_computing_structure_refinement 'SHELXL (Sheldrick, 2015)'
_computing_structure_solution 'SHELXT (Sheldrick, 2015)'
_diffrn_ambient_temperature 100(2)
_diffrn_measured_fraction_theta_full 0.998
_diffrn_measured_fraction_theta_max 0.990
_diffrn_measurement_device_type 'XtaLAB Synergy, Dualflex, HyPix'
_diffrn_measurement_method '\f and \w'
_diffrn_radiation_type CuK\a
_diffrn_radiation_wavelength 1.54184
_diffrn_reflns_av_R_equivalents 0.0591
_diffrn_reflns_av_unetI/netI 0.0317
_diffrn_reflns_Laue_measured_fraction_full 0.998
_diffrn_reflns_Laue_measured_fraction_max 0.990
_diffrn_reflns_limit_h_max 11
_diffrn_reflns_limit_h_min -10
_diffrn_reflns_limit_k_max 12
_diffrn_reflns_limit_k_min -12
_diffrn_reflns_limit_l_max 14
_diffrn_reflns_limit_l_min -14
_diffrn_reflns_number 19809
_diffrn_reflns_point_group_measured_fraction_full 0.998
_diffrn_reflns_point_group_measured_fraction_max 0.990
_diffrn_reflns_theta_full 67.684
_diffrn_reflns_theta_max 79.456
_diffrn_reflns_theta_min 3.952
_diffrn_source 'micro-focus sealed X-ray tube'
_exptl_absorpt_coefficient_mu 4.588
_exptl_absorpt_correction_T_max 0.432
_exptl_absorpt_correction_T_min 0.333
_exptl_absorpt_correction_type multi-scan
_exptl_absorpt_process_details
;
CrysAlisPro 1.171.41.117a (Rigaku Oxford Diffraction, 2021)
Empirical absorption correction using spherical harmonics,
implemented in SCALE3 ABSPACK scaling algorithm.
;
_exptl_crystal_colour colourless
_exptl_crystal_colour_primary colourless
_exptl_crystal_density_diffrn 1.509
_exptl_crystal_description prism
_exptl_crystal_F_000 420
_exptl_crystal_size_max 0.25
_exptl_crystal_size_mid 0.2
_exptl_crystal_size_min 0.18
_refine_diff_density_max 0.541
_refine_diff_density_min -0.608
_refine_diff_density_rms 0.092
_refine_ls_extinction_coef 0.0105(9)
_refine_ls_extinction_expression Fc^*^=kFc[1+0.001xFc^2^\l^3^/sin(2\q)]^-1/4^
_refine_ls_extinction_method SHELXL
_refine_ls_goodness_of_fit_ref 1.061
_refine_ls_hydrogen_treatment mixed
_refine_ls_matrix_type full
_refine_ls_number_parameters 234
_refine_ls_number_reflns 3836
_refine_ls_number_restraints 0
_refine_ls_restrained_S_all 1.061
_refine_ls_R_factor_all 0.0421
_refine_ls_R_factor_gt 0.0415
_refine_ls_shift/su_max 0.001
_refine_ls_shift/su_mean 0.000
_refine_ls_structure_factor_coef Fsqd
_refine_ls_weighting_details 'w=1/[\s^2^(Fo^2^)+(0.0781P)^2^+0.4496P] where P=(Fo^2^+2Fc^2^)/3'
_refine_ls_weighting_scheme calc
_refine_ls_wR_factor_gt 0.1139
_refine_ls_wR_factor_ref 0.1147
_reflns_Friedel_coverage 0.000
_reflns_number_gt 3755
_reflns_number_total 3836
_reflns_threshold_expression 'I > 2\s(I)'
_cod_data_source_file d3ce00112a2.cif
_cod_data_source_block I631
_cod_depositor_comments 'Adding full bibliography for 7246372--7246377.cif.'
_cod_database_code 7246373
_shelxl_version_number 2013-4
_shelx_space_group_comment
;
The symmetry employed for this shelxl refinement is uniquely defined
by the following loop, which should always be used as a source of
symmetry information in preference to the above space-group names.
They are only intended as comments.
;
_shelx_estimated_absorpt_t_max 0.492
_shelx_estimated_absorpt_t_min 0.393
_olex2_refinement_description
;
1.a Ternary CH refined with riding coordinates:
 C4(H4)
1.b Secondary CH2 refined with riding coordinates:
 C8(H8A,H8B), C14(H14A,H14B)
1.c Idealised Me refined as rotating group:
 C1(H1A,H1B,H1C), C9(H9A,H9B,H9C), C15(H15A,H15B,H15C), C16(H16A,H16B,H16C)
;
_olex2_submission_special_instructions 'No special instructions were received'

loop_
_space_group_symop_operation_xyz
'x, y, z'
'-x, -y, -z'

loop_
_atom_site_label
_atom_site_type_symbol
_atom_site_fract_x
_atom_site_fract_y
_atom_site_fract_z
_atom_site_U_iso_or_equiv
_atom_site_adp_type
_atom_site_occupancy
_atom_site_site_symmetry_order
_atom_site_calc_flag
_atom_site_refinement_flags_posn
_atom_site_refinement_flags_adp
_atom_site_refinement_flags_occupancy
_atom_site_disorder_assembly
_atom_site_disorder_group
Cl1 Cl 0.59376(5) 0.54580(4) 0.09473(3) 0.01511(14) Uani 1 1 d . . . . .
Cl2 Cl 0.82253(5) 0.72975(4) -0.07384(3) 0.01741(14) Uani 1 1 d . . . . .
S1 S 0.99131(5) 0.67750(4) 0.13423(3) 0.01292(14) Uani 1 1 d . . . . .
O1 O 0.45108(16) 0.79892(13) 0.52683(12) 0.0191(3) Uani 1 1 d . . . . .
O2 O 0.46959(14) 0.70179(12) 0.34825(10) 0.0128(3) Uani 1 1 d . . . . .
O3 O 1.00206(16) 0.08045(13) 0.29906(11) 0.0173(3) Uani 1 1 d . . . . .
O4 O 0.79972(15) 0.22834(12) 0.21409(10) 0.0128(3) Uani 1 1 d . . . . .
N1 N 0.87079(17) 0.42174(15) 0.55654(12) 0.0106(3) Uani 1 1 d . . . . .
H1 H 0.927(3) 0.418(2) 0.615(2) 0.013 Uiso 1 1 d . U . . .
N2 N 0.93236(17) 0.59017(15) 0.25566(12) 0.0108(3) Uani 1 1 d . . . . .
C1 C 0.6806(2) 0.63265(19) 0.66890(15) 0.0146(3) Uani 1 1 d . . . . .
H1A H 0.6166 0.5871 0.7308 0.022 Uiso 1 1 calc R U . . .
H1B H 0.6118 0.7321 0.6542 0.022 Uiso 1 1 calc R U . . .
H1C H 0.7785 0.6367 0.6957 0.022 Uiso 1 1 calc R U . . .
C2 C 0.73401(19) 0.54362(17) 0.55535(14) 0.0099(3) Uani 1 1 d . . . . .
C3 C 0.66044(19) 0.56954(16) 0.45948(14) 0.0087(3) Uani 1 1 d . . . . .
C4 C 0.73093(19) 0.46820(16) 0.34991(14) 0.0082(3) Uani 1 1 d . . . . .
H4 H 0.6377 0.4448 0.3270 0.010 Uiso 1 1 calc R U . . .
C5 C 0.85832(19) 0.32448(16) 0.37577(14) 0.0091(3) Uani 1 1 d . . . . .
C6 C 0.92865(19) 0.31114(17) 0.47239(14) 0.0096(3) Uani 1 1 d . . . . .
C7 C 0.5179(2) 0.70114(17) 0.45349(15) 0.0112(3) Uani 1 1 d . . . . .
C8 C 0.3450(2) 0.83368(18) 0.32063(17) 0.0166(3) Uani 1 1 d . . . . .
H8A H 0.2671 0.8775 0.3952 0.020 Uiso 1 1 calc R U . . .
H8B H 0.2812 0.8091 0.2676 0.020 Uiso 1 1 calc R U . . .
C9 C 0.4267(2) 0.9424(2) 0.25957(19) 0.0246(4) Uani 1 1 d . . . . .
H9A H 0.5063 0.8975 0.1872 0.037 Uiso 1 1 calc R U . . .
H9B H 0.4844 0.9707 0.3140 0.037 Uiso 1 1 calc R U . . .
H9C H 0.3422 1.0294 0.2379 0.037 Uiso 1 1 calc R U . . .
C10 C 0.80683(19) 0.54657(16) 0.24600(14) 0.0082(3) Uani 1 1 d . . . . .
C11 C 0.75385(19) 0.58374(16) 0.13486(14) 0.0100(3) Uani 1 1 d . . . . .
C12 C 0.8457(2) 0.65893(17) 0.06341(14) 0.0120(3) Uani 1 1 d . . . . .
C13 C 0.8975(2) 0.19862(17) 0.29586(14) 0.0107(3) Uani 1 1 d . . . . .
C14 C 0.8189(2) 0.10251(19) 0.14228(17) 0.0194(4) Uani 1 1 d . . . . .
H14A H 0.7997 0.0219 0.1947 0.023 Uiso 1 1 calc R U . . .
H14B H 0.9325 0.0673 0.0934 0.023 Uiso 1 1 calc R U . . .
C15 C 0.6945(2) 0.1488(2) 0.06233(17) 0.0207(4) Uani 1 1 d . . . . .
H15A H 0.7062 0.0656 0.0124 0.031 Uiso 1 1 calc R U . . .
H15B H 0.7140 0.2289 0.0111 0.031 Uiso 1 1 calc R U . . .
H15C H 0.5824 0.1819 0.1115 0.031 Uiso 1 1 calc R U . . .
C16 C 1.0656(2) 0.18290(18) 0.50420(15) 0.0136(3) Uani 1 1 d . . . . .
H16A H 1.1248 0.2166 0.5543 0.020 Uiso 1 1 calc R U . . .
H16B H 1.1426 0.1376 0.4309 0.020 Uiso 1 1 calc R U . . .
H16C H 1.0185 0.1109 0.5481 0.020 Uiso 1 1 calc R U . . .

loop_
_atom_site_aniso_label
_atom_site_aniso_U_11
_atom_site_aniso_U_22
_atom_site_aniso_U_33
_atom_site_aniso_U_23
_atom_site_aniso_U_13
_atom_site_aniso_U_12
Cl1 0.0185(2) 0.0185(2) 0.0131(2) 0.00230(15) -0.00967(15) -0.00858(16)
Cl2 0.0259(2) 0.0185(2) 0.0075(2) 0.00551(15) -0.00499(16) -0.00652(17)
S1 0.0162(2) 0.0148(2) 0.0102(2) 0.00334(15) -0.00309(15) -0.00855(16)
O1 0.0213(6) 0.0144(6) 0.0161(6) -0.0053(5) -0.0029(5) 0.0019(5)
O2 0.0141(6) 0.0094(5) 0.0127(6) 0.0017(4) -0.0057(4) 0.0008(4)
O3 0.0224(6) 0.0096(5) 0.0172(6) -0.0009(4) -0.0077(5) 0.0010(5)
O4 0.0180(6) 0.0091(5) 0.0113(6) -0.0033(4) -0.0059(4) -0.0021(4)
N1 0.0142(6) 0.0113(6) 0.0082(6) 0.0010(5) -0.0054(5) -0.0049(5)
N2 0.0135(7) 0.0113(6) 0.0083(6) 0.0015(5) -0.0034(5) -0.0045(5)
C1 0.0181(8) 0.0173(8) 0.0092(7) -0.0026(6) -0.0026(6) -0.0065(7)
C2 0.0122(7) 0.0107(7) 0.0088(7) 0.0011(5) -0.0008(6) -0.0074(6)
C3 0.0110(7) 0.0080(7) 0.0075(7) 0.0007(5) -0.0006(5) -0.0047(6)
C4 0.0104(7) 0.0073(6) 0.0071(7) 0.0004(5) -0.0024(5) -0.0027(6)
C5 0.0115(7) 0.0068(6) 0.0087(7) 0.0012(5) -0.0018(5) -0.0028(6)
C6 0.0110(7) 0.0097(7) 0.0089(7) 0.0028(5) -0.0014(6) -0.0051(6)
C7 0.0117(7) 0.0119(7) 0.0102(7) 0.0015(6) -0.0009(6) -0.0051(6)
C8 0.0131(8) 0.0118(7) 0.0207(9) 0.0042(6) -0.0057(6) 0.0024(6)
C9 0.0238(9) 0.0146(8) 0.0291(10) 0.0096(7) -0.0011(8) -0.0019(7)
C10 0.0099(7) 0.0055(6) 0.0078(7) -0.0010(5) -0.0025(5) -0.0001(5)
C11 0.0134(7) 0.0079(6) 0.0087(7) -0.0006(5) -0.0045(6) -0.0019(6)
C12 0.0160(8) 0.0112(7) 0.0076(7) 0.0000(6) -0.0031(6) -0.0021(6)
C13 0.0140(7) 0.0099(7) 0.0088(7) 0.0008(6) -0.0020(6) -0.0051(6)
C14 0.0268(9) 0.0109(7) 0.0207(9) -0.0078(6) -0.0083(7) -0.0025(7)
C15 0.0268(10) 0.0191(8) 0.0190(9) -0.0055(7) -0.0085(7) -0.0077(7)
C16 0.0155(8) 0.0112(7) 0.0147(8) 0.0040(6) -0.0075(6) -0.0032(6)

loop_
_atom_type_symbol
_atom_type_description
_atom_type_scat_dispersion_real
_atom_type_scat_dispersion_imag
_atom_type_scat_source
C C 0.0181 0.0091 'International Tables Vol C Tables 4.2.6.8 and 6.1.1.4'
H H 0.0000 0.0000 'International Tables Vol C Tables 4.2.6.8 and 6.1.1.4'
N N 0.0311 0.0180 'International Tables Vol C Tables 4.2.6.8 and 6.1.1.4'
O O 0.0492 0.0322 'International Tables Vol C Tables 4.2.6.8 and 6.1.1.4'
S S 0.3331 0.5567 'International Tables Vol C Tables 4.2.6.8 and 6.1.1.4'
Cl Cl 0.3639 0.7018 'International Tables Vol C Tables 4.2.6.8 and 6.1.1.4'

loop_
_geom_angle_atom_site_label_1
_geom_angle_atom_site_label_2
_geom_angle_atom_site_label_3
_geom_angle
_geom_angle_site_symmetry_1
_geom_angle_site_symmetry_3
_geom_angle_publ_flag
N2 S1 C12 94.13(7) . . ?
C7 O2 C8 116.69(13) . . ?
C13 O4 C14 114.02(13) . . ?
C2 N1 H1 116.8(14) . . ?
C6 N1 H1 119.0(14) . . ?
C6 N1 C2 124.15(14) . . ?
C10 N2 S1 111.29(11) . . ?
H1A C1 H1B 109.5 . . ?
H1A C1 H1C 109.5 . . ?
H1B C1 H1C 109.5 . . ?
C2 C1 H1A 109.5 . . ?
C2 C1 H1B 109.5 . . ?
C2 C1 H1C 109.5 . . ?
N1 C2 C1 112.78(14) . . ?
C3 C2 N1 119.96(14) . . ?
C3 C2 C1 127.23(15) . . ?
C2 C3 C4 120.86(14) . . ?
C2 C3 C7 121.37(14) . . ?
C7 C3 C4 117.63(13) . . ?
C3 C4 H4 108.2 . . ?
C5 C4 C3 111.86(13) . . ?
C5 C4 H4 108.2 . . ?
C10 C4 C3 109.62(12) . . ?
C10 C4 H4 108.2 . . ?
C10 C4 C5 110.60(12) . . ?
C6 C5 C4 121.07(14) . . ?
C6 C5 C13 120.62(14) . . ?
C13 C5 C4 118.25(13) . . ?
N1 C6 C16 112.78(14) . . ?
C5 C6 N1 119.69(14) . . ?
C5 C6 C16 127.50(14) . . ?
O1 C7 O2 122.56(15) . . ?
O1 C7 C3 127.83(15) . . ?
O2 C7 C3 109.60(13) . . ?
O2 C8 H8A 109.7 . . ?
O2 C8 H8B 109.7 . . ?
O2 C8 C9 109.91(14) . . ?
H8A C8 H8B 108.2 . . ?
C9 C8 H8A 109.7 . . ?
C9 C8 H8B 109.7 . . ?
C8 C9 H9A 109.5 . . ?
C8 C9 H9B 109.5 . . ?
C8 C9 H9C 109.5 . . ?
H9A C9 H9B 109.5 . . ?
H9A C9 H9C 109.5 . . ?
H9B C9 H9C 109.5 . . ?
N2 C10 C4 119.43(13) . . ?
N2 C10 C11 113.97(14) . . ?
C11 C10 C4 126.59(14) . . ?
C10 C11 Cl1 125.81(12) . . ?
C12 C11 Cl1 123.04(13) . . ?
C12 C11 C10 111.13(14) . . ?
Cl2 C12 S1 123.01(10) . . ?
C11 C12 Cl2 127.50(13) . . ?
C11 C12 S1 109.48(12) . . ?
O3 C13 O4 121.65(14) . . ?
O3 C13 C5 126.68(15) . . ?
O4 C13 C5 111.67(13) . . ?
O4 C14 H14A 110.1 . . ?
O4 C14 H14B 110.1 . . ?
O4 C14 C15 108.16(14) . . ?
H14A C14 H14B 108.4 . . ?
C15 C14 H14A 110.1 . . ?
C15 C14 H14B 110.1 . . ?
C14 C15 H15A 109.5 . . ?
C14 C15 H15B 109.5 . . ?
C14 C15 H15C 109.5 . . ?
H15A C15 H15B 109.5 . . ?
H15A C15 H15C 109.5 . . ?
H15B C15 H15C 109.5 . . ?
C6 C16 H16A 109.5 . . ?
C6 C16 H16B 109.5 . . ?
C6 C16 H16C 109.5 . . ?
H16A C16 H16B 109.5 . . ?
H16A C16 H16C 109.5 . . ?
H16B C16 H16C 109.5 . . ?

loop_
_geom_bond_atom_site_label_1
_geom_bond_atom_site_label_2
_geom_bond_distance
_geom_bond_site_symmetry_2
_geom_bond_publ_flag
Cl1 C11 1.7098(16) . ?
Cl2 C12 1.7007(16) . ?
S1 N2 1.6569(14) . ?
S1 C12 1.7051(17) . ?
O1 C7 1.211(2) . ?
O2 C7 1.357(2) . ?
O2 C8 1.4501(19) . ?
O3 C13 1.212(2) . ?
O4 C13 1.3545(19) . ?
O4 C14 1.4533(19) . ?
N1 H1 0.90(2) . ?
N1 C2 1.379(2) . ?
N1 C6 1.376(2) . ?
N2 C10 1.322(2) . ?
C1 H1A 0.9800 . ?
C1 H1B 0.9800 . ?
C1 H1C 0.9800 . ?
C1 C2 1.505(2) . ?
C2 C3 1.357(2) . ?
C3 C4 1.530(2) . ?
C3 C7 1.472(2) . ?
C4 H4 1.0000 . ?
C4 C5 1.529(2) . ?
C4 C10 1.520(2) . ?
C5 C6 1.355(2) . ?
C5 C13 1.471(2) . ?
C6 C16 1.504(2) . ?
C8 H8A 0.9900 . ?
C8 H8B 0.9900 . ?
C8 C9 1.512(3) . ?
C9 H9A 0.9800 . ?
C9 H9B 0.9800 . ?
C9 H9C 0.9800 . ?
C10 C11 1.431(2) . ?
C11 C12 1.367(2) . ?
C14 H14A 0.9900 . ?
C14 H14B 0.9900 . ?
C14 C15 1.508(2) . ?
C15 H15A 0.9800 . ?
C15 H15B 0.9800 . ?
C15 H15C 0.9800 . ?
C16 H16A 0.9800 . ?
C16 H16B 0.9800 . ?
C16 H16C 0.9800 . ?

loop_
_geom_hbond_atom_site_label_D
_geom_hbond_atom_site_label_H
_geom_hbond_atom_site_label_A
_geom_hbond_distance_DH
_geom_hbond_distance_HA
_geom_hbond_distance_DA
_geom_hbond_angle_DHA
_geom_hbond_site_symmetry_A
N1 H1 N2 0.90(2) 2.10(2) 3.000(2) 178(2) 2_766
C1 H1B O1 0.98 2.16 2.866(2) 127 .
C16 H16B O3 0.98 2.33 2.827(2) 111 .

loop_
_geom_torsion_atom_site_label_1
_geom_torsion_atom_site_label_2
_geom_torsion_atom_site_label_3
_geom_torsion_atom_site_label_4
_geom_torsion
_geom_torsion_site_symmetry_1
_geom_torsion_site_symmetry_2
_geom_torsion_site_symmetry_3
_geom_torsion_site_symmetry_4
_geom_torsion_publ_flag
Cl1 C11 C12 Cl2 0.6(2) . . . . ?
Cl1 C11 C12 S1 179.14(9) . . . . ?
S1 N2 C10 C4 -178.14(11) . . . . ?
S1 N2 C10 C11 0.38(17) . . . . ?
N1 C2 C3 C4 -2.3(2) . . . . ?
N1 C2 C3 C7 -177.85(13) . . . . ?
N2 S1 C12 Cl2 178.10(11) . . . . ?
N2 S1 C12 C11 -0.53(13) . . . . ?
N2 C10 C11 Cl1 -179.07(11) . . . . ?
N2 C10 C11 C12 -0.79(19) . . . . ?
C1 C2 C3 C4 179.78(14) . . . . ?
C1 C2 C3 C7 4.2(2) . . . . ?
C2 N1 C6 C5 5.7(2) . . . . ?
C2 N1 C6 C16 -172.48(14) . . . . ?
C2 C3 C4 C5 13.8(2) . . . . ?
C2 C3 C4 C10 -109.26(16) . . . . ?
C2 C3 C7 O1 0.7(3) . . . . ?
C2 C3 C7 O2 179.14(14) . . . . ?
C3 C4 C5 C6 -16.7(2) . . . . ?
C3 C4 C5 C13 160.66(13) . . . . ?
C3 C4 C10 N2 61.53(18) . . . . ?
C3 C4 C10 C11 -116.79(16) . . . . ?
C4 C3 C7 O1 -175.04(16) . . . . ?
C4 C3 C7 O2 3.45(19) . . . . ?
C4 C5 C6 N1 8.0(2) . . . . ?
C4 C5 C6 C16 -174.16(15) . . . . ?
C4 C5 C13 O3 175.07(15) . . . . ?
C4 C5 C13 O4 -5.3(2) . . . . ?
C4 C10 C11 Cl1 -0.7(2) . . . . ?
C4 C10 C11 C12 177.60(14) . . . . ?
C5 C4 C10 N2 -62.28(17) . . . . ?
C5 C4 C10 C11 119.41(16) . . . . ?
C6 N1 C2 C1 169.59(14) . . . . ?
C6 N1 C2 C3 -8.6(2) . . . . ?
C6 C5 C13 O3 -7.5(3) . . . . ?
C6 C5 C13 O4 172.10(14) . . . . ?
C7 O2 C8 C9 86.51(18) . . . . ?
C7 C3 C4 C5 -170.48(13) . . . . ?
C7 C3 C4 C10 66.46(17) . . . . ?
C8 O2 C7 O1 6.7(2) . . . . ?
C8 O2 C7 C3 -171.85(13) . . . . ?
C10 C4 C5 C6 105.77(16) . . . . ?
C10 C4 C5 C13 -76.84(17) . . . . ?
C10 C11 C12 Cl2 -177.75(12) . . . . ?
C10 C11 C12 S1 0.81(17) . . . . ?
C12 S1 N2 C10 0.08(12) . . . . ?
C13 O4 C14 C15 175.84(14) . . . . ?
C13 C5 C6 N1 -169.32(14) . . . . ?
C13 C5 C6 C16 8.5(2) . . . . ?
C14 O4 C13 O3 6.8(2) . . . . ?
C14 O4 C13 C5 -172.84(14) . . . . ?
